data_7025161
loop_
_publ_author_name
'Zhang, Li'
'Xu, Guan-Cheng'
'Xu, Hong-Bin'
'Mereacre, Valeriu'
'Wang, Zhe-Ming'
'Powell, Annie K.'
'Gao, Song'

_publ_section_title
;
 Synthesis, magnetic and photomagnetic study of new iron(ii)
 spin-crossover complexes with N4O2 coordination sphere
;
_journal_issue 20
_journal_name_full 'Dalton Transactions'
_journal_page_first 4856
_journal_paper_doi 10.1039/b925482j
_journal_volume 39
_journal_year 2010
_chemical_formula_moiety '2(C26 H20 Fe N6 O4), H2O'
_chemical_formula_sum 'C52 H42 Cl0 Fe2 N12 O9'
_chemical_formula_weight 1090.68
_chemical_name_systematic
;
?
;
_space_group_IT_number 15
_symmetry_cell_setting monoclinic
_symmetry_space_group_name_Hall '-C 2yc'
_symmetry_space_group_name_H-M 'C 1 2/c 1'
_atom_sites_solution_hydrogens geom
_atom_sites_solution_primary direct
_atom_sites_solution_secondary difmap
_audit_creation_method SHELXL-97
_cell_angle_alpha 90.00
_cell_angle_beta 104.70(3)
_cell_angle_gamma 90.00
_cell_formula_units_Z 4
_cell_length_a 18.485(4)
_cell_length_b 24.520(5)
_cell_length_c 11.575(2)
_cell_measurement_reflns_used 36966
_cell_measurement_temperature 290(2)
_cell_measurement_theta_max 27.485
_cell_measurement_theta_min 3.395
_cell_volume 5074.7(19)
_computing_cell_refinement 'HKL Scalepack (Otwinowski & Minor, 1997)'
_computing_data_collection 'KappaCCD (Nonius B. V., 1998)'
_computing_data_reduction 'HKL Denzo (Otwinowski & Minor, 1997) & maXus (Mackay et al. 1998)'
_computing_molecular_graphics 'Bruker SHELXTL V5.1 (Sheldrick, 1998)'
_computing_publication_material 'SHELXL-97 (Sheldrick, 1997)'
_computing_structure_refinement 'SHELXL-97 (Sheldrick, 1997)'
_computing_structure_solution 'SHELXS-97 (Sheldrick, 1997)'
_diffrn_ambient_temperature 290(2)
_diffrn_detector_area_resol_mean 9
_diffrn_measured_fraction_theta_full 0.998
_diffrn_measured_fraction_theta_max 0.998
_diffrn_measurement_device_type 'NONIUS kappaCCD'
_diffrn_measurement_method CCD
_diffrn_radiation_monochromator graphite
_diffrn_radiation_source 'fine-focus sealed tube'
_diffrn_radiation_type MoK\a
_diffrn_radiation_wavelength 0.71073
_diffrn_reflns_av_R_equivalents 0.0747
_diffrn_reflns_av_sigmaI/netI 0.0592
_diffrn_reflns_limit_h_max 21
_diffrn_reflns_limit_h_min -21
_diffrn_reflns_limit_k_max 29
_diffrn_reflns_limit_k_min -28
_diffrn_reflns_limit_l_max 13
_diffrn_reflns_limit_l_min -13
_diffrn_reflns_number 34178
_diffrn_reflns_theta_full 25.00
_diffrn_reflns_theta_max 25.00
_diffrn_reflns_theta_min 3.45
_diffrn_standards_decay_% none
_exptl_absorpt_coefficient_mu 0.641
_exptl_absorpt_correction_T_max 0.927
_exptl_absorpt_correction_T_min 0.910
_exptl_absorpt_correction_type multi-scan
_exptl_absorpt_process_details
;
multi-scan from symmetry-related measurements
Sortav (Blessing 1995, 1997)
;
_exptl_crystal_colour 'black green'
_exptl_crystal_density_diffrn 1.428
_exptl_crystal_density_method 'not measured'
_exptl_crystal_description block
_exptl_crystal_F_000 2248
_exptl_crystal_size_max 0.15
_exptl_crystal_size_mid 0.15
_exptl_crystal_size_min 0.12
_refine_diff_density_max 0.627
_refine_diff_density_min -0.157
_refine_diff_density_rms 0.051
_refine_ls_extinction_coef 0.0007(3)
_refine_ls_extinction_expression Fc^*^=kFc[1+0.001xFc^2^\l^3^/sin(2\q)]^-1/4^
_refine_ls_extinction_method SHELXL
_refine_ls_goodness_of_fit_ref 0.997
_refine_ls_hydrogen_treatment constr
_refine_ls_matrix_type full
_refine_ls_number_parameters 342
_refine_ls_number_reflns 4466
_refine_ls_number_restraints 0
_refine_ls_restrained_S_all 0.997
_refine_ls_R_factor_all 0.1103
_refine_ls_R_factor_gt 0.0497
_refine_ls_shift/su_max 0.000
_refine_ls_shift/su_mean 0.000
_refine_ls_structure_factor_coef Fsqd
_refine_ls_weighting_details 'calc w=1/[\s^2^(Fo^2^)+(0.0873P)^2^+0.0000P] where P=(Fo^2^+2Fc^2^)/3'
_refine_ls_weighting_scheme calc
_refine_ls_wR_factor_gt 0.1322
_refine_ls_wR_factor_ref 0.1547
_reflns_number_gt 2398
_reflns_number_total 4466
_reflns_threshold_expression >2sigma(I)
_cod_data_source_file b925482j.txt
_cod_data_source_block 4
_cod_depositor_comments
;
The following automatic conversions were performed:

'_symmetry_cell_setting' value 'Monoclinic' changed to 'monoclinic'
according to /home/saulius/struct/CIF-dictionaries/cif_core.dic
dictionary named 'cif_core.dic' version 2.4.2 from 2011-04-26.

Automatic conversion script
Id: cif_fix_values 1891 2012-01-12 08:04:46Z andrius 
;
_cod_original_cell_volume 5074.3(18)
_cod_original_sg_symbol_H-M 'C 2/c'
_cod_database_code 7025161

loop_
_symmetry_equiv_pos_as_xyz
'x, y, z'
'-x, y, -z+1/2'
'x+1/2, y+1/2, z'
'-x+1/2, y+1/2, -z+1/2'
'-x, -y, -z'
'x, -y, z-1/2'
'-x+1/2, -y+1/2, -z'
'x+1/2, -y+1/2, z-1/2'

loop_
_atom_site_label
_atom_site_type_symbol
_atom_site_fract_x
_atom_site_fract_y
_atom_site_fract_z
_atom_site_U_iso_or_equiv
_atom_site_adp_type
_atom_site_occupancy
_atom_site_symmetry_multiplicity
_atom_site_calc_flag
_atom_site_refinement_flags
Fe1 Fe 0.19568(3) 0.37675(2) 0.50382(5) 0.0744(3) Uani 1 1 d .
C1 C 0.0982(2) 0.41191(16) 0.2410(4) 0.0943(13) Uani 1 1 d .
H1 H 0.0854 0.3752 0.2304 0.113 Uiso 1 1 calc R
C2 C 0.0674(3) 0.44789(19) 0.1504(4) 0.1028(14) Uani 1 1 d .
H2A H 0.0349 0.4355 0.0804 0.123 Uiso 1 1 calc R
C3 C 0.0850(3) 0.50133(19) 0.1643(4) 0.0966(13) Uani 1 1 d .
H3 H 0.0644 0.5262 0.1044 0.116 Uiso 1 1 calc R
C4 C 0.1343(2) 0.51843(16) 0.2692(4) 0.0896(12) Uani 1 1 d .
H4A H 0.1475 0.5550 0.2804 0.107 Uiso 1 1 calc R
C5 C 0.1636(2) 0.48046(14) 0.3571(3) 0.0702(10) Uani 1 1 d .
C6 C 0.2143(2) 0.49470(16) 0.4711(4) 0.0780(11) Uani 1 1 d .
H6 H 0.2300 0.5304 0.4897 0.094 Uiso 1 1 calc R
C7 C 0.2895(2) 0.41912(16) 0.7195(3) 0.0724(10) Uani 1 1 d .
C8 C 0.3349(2) 0.42339(17) 0.8439(3) 0.0787(11) Uani 1 1 d .
C9 C 0.3716(2) 0.47110(19) 0.8929(4) 0.0842(12) Uani 1 1 d .
C10 C 0.4107(2) 0.4723(2) 1.0113(4) 0.1017(14) Uani 1 1 d .
H10 H 0.4351 0.5041 1.0434 0.122 Uiso 1 1 calc R
C11 C 0.4140(3) 0.4273(3) 1.0820(4) 0.1152(17) Uani 1 1 d .
H11 H 0.4393 0.4290 1.1623 0.138 Uiso 1 1 calc R
C12 C 0.3803(3) 0.3800(2) 1.0357(5) 0.131(2) Uani 1 1 d .
H12 H 0.3840 0.3490 1.0832 0.157 Uiso 1 1 calc R
C13 C 0.3406(3) 0.37846(19) 0.9171(4) 0.1111(16) Uani 1 1 d .
H13 H 0.3172 0.3462 0.8859 0.133 Uiso 1 1 calc R
C14 C 0.3485(3) 0.3604(2) 0.4244(5) 0.1048(15) Uani 1 1 d .
H14 H 0.3630 0.3937 0.4616 0.126 Uiso 1 1 calc R
C15 C 0.3981(3) 0.3335(3) 0.3745(5) 0.1138(17) Uani 1 1 d .
H15 H 0.4448 0.3487 0.3781 0.137 Uiso 1 1 calc R
C16 C 0.3789(3) 0.2841(2) 0.3194(4) 0.1043(14) Uani 1 1 d .
H16 H 0.4120 0.2651 0.2855 0.125 Uiso 1 1 calc R
C17 C 0.3091(3) 0.26369(19) 0.3160(4) 0.0908(12) Uani 1 1 d .
H17 H 0.2940 0.2304 0.2789 0.109 Uiso 1 1 calc R
C18 C 0.2612(2) 0.29262(16) 0.3677(3) 0.0768(11) Uani 1 1 d .
C19 C 0.1874(2) 0.27420(16) 0.3699(3) 0.0747(10) Uani 1 1 d .
H19 H 0.1680 0.2416 0.3342 0.090 Uiso 1 1 calc R
C20 C 0.0548(2) 0.32588(15) 0.4972(3) 0.0727(10) Uani 1 1 d .
C21 C -0.0212(2) 0.31559(15) 0.5109(3) 0.0743(10) Uani 1 1 d .
C22 C -0.0483(3) 0.34555(18) 0.5921(5) 0.1091(16) Uani 1 1 d .
H22 H -0.0171 0.3711 0.6395 0.131 Uiso 1 1 calc R
C23 C -0.1194(4) 0.3389(2) 0.6050(6) 0.138(2) Uani 1 1 d .
H23 H -0.1364 0.3595 0.6602 0.166 Uiso 1 1 calc R
C24 C -0.1651(3) 0.3009(2) 0.5343(6) 0.134(2) Uani 1 1 d .
H24 H -0.2135 0.2961 0.5423 0.160 Uiso 1 1 calc R
C25 C -0.1414(3) 0.2708(2) 0.4539(5) 0.1122(16) Uani 1 1 d .
H25 H -0.1735 0.2460 0.4060 0.135 Uiso 1 1 calc R
C26 C -0.0691(3) 0.27697(17) 0.4427(4) 0.0853(12) Uani 1 1 d .
N1 N 0.14505(17) 0.42717(12) 0.3426(3) 0.0761(8) Uani 1 1 d .
N2 N 0.23609(17) 0.45544(12) 0.5444(3) 0.0710(8) Uani 1 1 d .
N3 N 0.28224(17) 0.46462(12) 0.6561(3) 0.0761(9) Uani 1 1 d .
N4 N 0.2808(2) 0.34164(13) 0.4224(3) 0.0825(9) Uani 1 1 d .
N5 N 0.15005(19) 0.30456(12) 0.4229(3) 0.0691(8) Uani 1 1 d .
N6 N 0.07986(19) 0.29019(12) 0.4288(3) 0.0736(8) Uani 1 1 d .
O1 O 0.25921(17) 0.37384(10) 0.6806(2) 0.0924(9) Uani 1 1 d .
O2 O 0.3708(2) 0.51660(13) 0.8273(3) 0.1178(11) Uani 1 1 d .
H2 H 0.3448 0.5115 0.7594 0.177 Uiso 1 1 calc R
O3 O 0.09197(15) 0.36672(10) 0.5487(2) 0.0849(8) Uani 1 1 d .
O4 O -0.04773(18) 0.24438(14) 0.3631(3) 0.1102(10) Uani 1 1 d .
H4 H -0.0023 0.2465 0.3731 0.165 Uiso 1 1 calc R
O5 O 0.0000 0.1155(4) 0.2500 0.313(6) Uani 1 2 d S
H5A H 0.0400 0.1307 0.2563 0.376 Uiso 0.50 1 d P
H5B H -0.0084 0.1108 0.3188 0.376 Uiso 0.50 1 d P

loop_
_atom_site_aniso_label
_atom_site_aniso_U_11
_atom_site_aniso_U_22
_atom_site_aniso_U_33
_atom_site_aniso_U_23
_atom_site_aniso_U_13
_atom_site_aniso_U_12
Fe1 0.0935(5) 0.0564(4) 0.0627(4) -0.0032(2) 0.0000(3) -0.0146(3)
C1 0.120(3) 0.067(2) 0.073(3) -0.003(2) -0.017(2) -0.012(2)
C2 0.125(4) 0.085(3) 0.077(3) 0.005(2) -0.013(3) -0.007(3)
C3 0.107(3) 0.090(3) 0.084(3) 0.018(2) 0.008(3) 0.010(3)
C4 0.107(3) 0.068(2) 0.087(3) 0.007(2) 0.012(3) 0.002(2)
C5 0.083(3) 0.060(2) 0.067(2) 0.0019(19) 0.017(2) 0.001(2)
C6 0.093(3) 0.060(2) 0.076(3) -0.006(2) 0.014(2) -0.013(2)
C7 0.073(3) 0.071(3) 0.066(2) -0.004(2) 0.0050(19) -0.011(2)
C8 0.076(3) 0.090(3) 0.065(3) -0.004(2) 0.009(2) -0.010(2)
C9 0.082(3) 0.095(3) 0.068(3) -0.018(2) 0.006(2) -0.007(2)
C10 0.092(3) 0.120(4) 0.082(3) -0.030(3) 0.003(3) -0.008(3)
C11 0.107(4) 0.152(5) 0.068(3) -0.015(4) -0.012(3) 0.006(4)
C12 0.147(5) 0.137(5) 0.081(4) 0.019(3) -0.022(3) -0.011(4)
C13 0.128(4) 0.107(4) 0.079(3) 0.012(3) -0.008(3) -0.030(3)
C14 0.098(4) 0.095(3) 0.110(4) 0.016(3) 0.006(3) -0.018(3)
C15 0.091(4) 0.120(5) 0.125(4) 0.028(4) 0.017(3) -0.015(4)
C16 0.102(4) 0.107(4) 0.103(4) 0.027(3) 0.024(3) 0.011(3)
C17 0.100(3) 0.088(3) 0.082(3) 0.011(2) 0.019(3) 0.006(3)
C18 0.093(3) 0.067(3) 0.063(2) 0.008(2) 0.006(2) -0.002(2)
C19 0.091(3) 0.061(2) 0.066(2) 0.0018(19) 0.008(2) -0.007(2)
C20 0.095(3) 0.055(2) 0.061(2) 0.0035(19) 0.005(2) -0.004(2)
C21 0.095(3) 0.060(2) 0.064(2) 0.0027(19) 0.014(2) -0.008(2)
C22 0.135(4) 0.079(3) 0.130(4) -0.023(3) 0.065(4) -0.025(3)
C23 0.163(6) 0.098(4) 0.187(6) -0.038(4) 0.106(5) -0.030(4)
C24 0.129(4) 0.115(4) 0.179(6) -0.008(4) 0.079(5) -0.027(4)
C25 0.105(4) 0.122(4) 0.116(4) -0.015(3) 0.040(3) -0.034(3)
C26 0.104(4) 0.080(3) 0.072(3) 0.002(2) 0.023(2) -0.009(3)
N1 0.093(2) 0.063(2) 0.067(2) -0.0003(15) 0.0092(17) -0.0053(17)
N2 0.085(2) 0.0612(18) 0.063(2) -0.0048(16) 0.0106(17) -0.0142(16)
N3 0.086(2) 0.068(2) 0.066(2) -0.0056(16) 0.0050(17) -0.0136(17)
N4 0.086(3) 0.078(2) 0.075(2) 0.0135(17) 0.0058(18) -0.0143(19)
N5 0.082(2) 0.0590(18) 0.0620(19) -0.0005(15) 0.0111(16) -0.0052(18)
N6 0.091(2) 0.0608(19) 0.066(2) -0.0059(16) 0.0141(17) -0.0097(17)
O1 0.115(2) 0.0737(18) 0.0720(18) 0.0038(14) -0.0063(15) -0.0241(15)
O2 0.149(3) 0.092(2) 0.091(2) -0.0175(18) -0.007(2) -0.030(2)
O3 0.102(2) 0.0707(16) 0.0783(17) -0.0174(14) 0.0168(15) -0.0147(15)
O4 0.115(2) 0.119(2) 0.100(2) -0.0379(19) 0.034(2) -0.038(2)
O5 0.239(9) 0.282(11) 0.495(19) 0.000 0.235(12) 0.000

loop_
_atom_type_symbol
_atom_type_description
_atom_type_scat_dispersion_real
_atom_type_scat_dispersion_imag
_atom_type_scat_source
C C 0.0033 0.0016 'International Tables Vol C Tables 4.2.6.8 and 6.1.1.4'
H H 0.0000 0.0000 'International Tables Vol C Tables 4.2.6.8 and 6.1.1.4'
N N 0.0061 0.0033 'International Tables Vol C Tables 4.2.6.8 and 6.1.1.4'
O O 0.0106 0.0060 'International Tables Vol C Tables 4.2.6.8 and 6.1.1.4'
Cl Cl 0.1484 0.1585 'International Tables Vol C Tables 4.2.6.8 and 6.1.1.4'
Fe Fe 0.3463 0.8444 'International Tables Vol C Tables 4.2.6.8 and 6.1.1.4'

loop_
_geom_angle_atom_site_label_1
_geom_angle_atom_site_label_2
_geom_angle_atom_site_label_3
_geom_angle
N2 Fe1 N5 166.74(12)
N2 Fe1 O1 74.31(11)
N5 Fe1 O1 118.43(11)
N2 Fe1 O3 110.31(11)
N5 Fe1 O3 73.95(12)
O1 Fe1 O3 94.28(11)
N2 Fe1 N4 101.79(13)
N5 Fe1 N4 74.15(14)
O1 Fe1 N4 96.93(12)
O3 Fe1 N4 147.79(12)
N2 Fe1 N1 74.08(12)
N5 Fe1 N1 93.36(11)
O1 Fe1 N1 148.17(10)
O3 Fe1 N1 93.19(11)
N4 Fe1 N1 92.99(11)
N1 C1 C2 123.0(4)
N1 C1 H1 118.5
C2 C1 H1 118.5
C3 C2 C1 119.4(4)
C3 C2 H2A 120.3
C1 C2 H2A 120.3
C2 C3 C4 118.9(4)
C2 C3 H3 120.6
C4 C3 H3 120.6
C3 C4 C5 119.3(4)
C3 C4 H4A 120.4
C5 C4 H4A 120.4
N1 C5 C4 121.3(3)
N1 C5 C6 115.5(3)
C4 C5 C6 123.2(4)
N2 C6 C5 116.3(3)
N2 C6 H6 121.8
C5 C6 H6 121.8
O1 C7 N3 124.4(3)
O1 C7 C8 119.8(3)
N3 C7 C8 115.7(3)
C13 C8 C9 117.8(4)
C13 C8 C7 118.7(4)
C9 C8 C7 123.5(4)
O2 C9 C10 118.1(4)
O2 C9 C8 121.9(4)
C10 C9 C8 120.0(5)
C11 C10 C9 120.7(5)
C11 C10 H10 119.7
C9 C10 H10 119.7
C10 C11 C12 120.4(4)
C10 C11 H11 119.8
C12 C11 H11 119.8
C11 C12 C13 119.3(5)
C11 C12 H12 120.4
C13 C12 H12 120.4
C8 C13 C12 121.8(4)
C8 C13 H13 119.1
C12 C13 H13 119.1
N4 C14 C15 123.6(5)
N4 C14 H14 118.2
C15 C14 H14 118.2
C14 C15 C16 119.9(5)
C14 C15 H15 120.0
C16 C15 H15 120.0
C17 C16 C15 117.6(5)
C17 C16 H16 121.2
C15 C16 H16 121.2
C16 C17 C18 120.0(4)
C16 C17 H17 120.0
C18 C17 H17 120.0
N4 C18 C17 122.0(4)
N4 C18 C19 114.1(4)
C17 C18 C19 123.9(4)
N5 C19 C18 117.2(4)
N5 C19 H19 121.4
C18 C19 H19 121.4
O3 C20 N6 124.4(4)
O3 C20 C21 119.9(4)
N6 C20 C21 115.7(3)
C22 C21 C26 117.3(4)
C22 C21 C20 120.1(4)
C26 C21 C20 122.6(4)
C23 C22 C21 122.2(5)
C23 C22 H22 118.9
C21 C22 H22 118.9
C24 C23 C22 118.5(5)
C24 C23 H23 120.8
C22 C23 H23 120.8
C25 C24 C23 121.5(5)
C25 C24 H24 119.3
C23 C24 H24 119.3
C24 C25 C26 119.8(5)
C24 C25 H25 120.1
C26 C25 H25 120.1
O4 C26 C25 117.1(4)
O4 C26 C21 122.2(4)
C25 C26 C21 120.7(4)
C1 N1 C5 118.1(3)
C1 N1 Fe1 128.7(3)
C5 N1 Fe1 113.1(2)
C6 N2 N3 121.1(3)
C6 N2 Fe1 120.9(3)
N3 N2 Fe1 117.8(2)
C7 N3 N2 109.6(3)
C14 N4 C18 116.9(4)
C14 N4 Fe1 129.0(4)
C18 N4 Fe1 114.1(3)
C19 N5 N6 120.9(3)
C19 N5 Fe1 120.5(3)
N6 N5 Fe1 118.7(2)
C20 N6 N5 109.7(3)
C7 O1 Fe1 113.9(2)
C9 O2 H2 109.5
C20 O3 Fe1 112.9(2)
C26 O4 H4 109.5
H5A O5 H5B 110.7

loop_
_geom_bond_atom_site_label_1
_geom_bond_atom_site_label_2
_geom_bond_distance
Fe1 N2 2.079(3)
Fe1 N5 2.079(3)
Fe1 O1 2.086(3)
Fe1 O3 2.124(3)
Fe1 N4 2.204(4)
Fe1 N1 2.236(3)
C1 N1 1.325(4)
C1 C2 1.377(5)
C1 H1 0.9300
C2 C3 1.350(6)
C2 H2A 0.9300
C3 C4 1.385(6)
C3 H3 0.9300
C4 C5 1.384(5)
C4 H4A 0.9300
C5 N1 1.351(4)
C5 C6 1.453(5)
C6 N2 1.279(4)
C6 H6 0.9300
C7 O1 1.273(4)
C7 N3 1.323(4)
C7 C8 1.475(5)
C8 C13 1.377(5)
C8 C9 1.399(5)
C9 O2 1.348(5)
C9 C10 1.378(6)
C10 C11 1.367(6)
C10 H10 0.9300
C11 C12 1.360(7)
C11 H11 0.9300
C12 C13 1.383(6)
C12 H12 0.9300
C13 H13 0.9300
C14 N4 1.328(6)
C14 C15 1.371(7)
C14 H14 0.9300
C15 C16 1.373(7)
C15 H15 0.9300
C16 C17 1.376(6)
C16 H16 0.9300
C17 C18 1.383(5)
C17 H17 0.9300
C18 N4 1.364(5)
C18 C19 1.443(5)
C19 N5 1.273(4)
C19 H19 0.9300
C20 O3 1.273(4)
C20 N6 1.338(4)
C20 C21 1.477(5)
C21 C22 1.382(5)
C21 C26 1.396(5)
C22 C23 1.370(7)
C22 H22 0.9300
C23 C24 1.378(7)
C23 H23 0.9300
C24 C25 1.346(7)
C24 H24 0.9300
C25 C26 1.383(6)
C25 H25 0.9300
C26 O4 1.352(5)
N2 N3 1.375(4)
N5 N6 1.363(4)
O2 H2 0.8200
O4 H4 0.8200
O5 H5A 0.8137
O5 H5B 0.8567
